data_7128136
loop_
_publ_author_name
'Sang, Ji-Wei'
'Xie, Ming-Sheng'
'Wang, Man-Man'
'Qu, Gui-Rong'
'Guo, Hai-Ming'

_publ_section_title
;
 Chemo- and regioselective ring-opening of donor-acceptor oxiranes with
 <i>N</i>-heteroaromatics.
;
_journal_issue 37
_journal_name_full 'Chemical communications (Cambridge, England)'
_journal_page_first 4552
_journal_page_last 4555
_journal_paper_doi 10.1039/d1cc00600b
_journal_volume 57
_journal_year 2021
_chemical_absolute_configuration unk
_chemical_formula_moiety 'C20 H19 Cl2 N3 O5'
_chemical_formula_sum 'C20 H19 Cl2 N3 O5'
_chemical_formula_weight 452.28
_space_group_crystal_system orthorhombic
_space_group_IT_number 19
_space_group_name_Hall 'P 2ac 2ab'
_space_group_name_H-M_alt 'P 21 21 21'
_atom_sites_solution_hydrogens geom
_atom_sites_solution_primary direct
_audit_creation_date 2020-07-22
_audit_creation_method
;
Olex2 1.3
(compiled 2020.07.16 svn.r6f6c53a7 for OlexSys, GUI svn.r6139)
;
_audit_update_record
;
2020-07-22 deposited with the CCDC.	2021-04-06 downloaded from the CCDC.
;
_cell_angle_alpha 90
_cell_angle_beta 90
_cell_angle_gamma 90
_cell_formula_units_Z 8
_cell_length_a 14.9392(5)
_cell_length_b 15.2205(4)
_cell_length_c 19.0810(5)
_cell_measurement_reflns_used 6146
_cell_measurement_temperature 295.28(11)
_cell_measurement_theta_max 71.1810
_cell_measurement_theta_min 4.1110
_cell_volume 4338.7(2)
_computing_cell_refinement 'CrysAlisPro 1.171.40.53 (Rigaku OD, 2019)'
_computing_data_collection 'CrysAlisPro 1.171.40.53 (Rigaku OD, 2019)'
_computing_data_reduction 'CrysAlisPro 1.171.40.53 (Rigaku OD, 2019)'
_computing_molecular_graphics 'Olex2 1.3 (Dolomanov et al., 2009)'
_computing_publication_material 'Olex2 1.3 (Dolomanov et al., 2009)'
_computing_structure_refinement 'SHELXL 2018/3 (Sheldrick, 2015)'
_computing_structure_solution 'SHELXS  (Sheldrick, 2008)'
_diffrn_ambient_environment air
_diffrn_ambient_temperature 295.28(11)
_diffrn_detector 'CCD plate'
_diffrn_detector_area_resol_mean 8.0521
_diffrn_detector_type EosS2
_diffrn_measured_fraction_theta_full 0.996
_diffrn_measured_fraction_theta_max 0.977
_diffrn_measurement_details
;
List of Runs (angles in degrees, time in seconds):

  # Type    Start    End  Width  t~exp~   \w     \q     \k     \f   Frames
#--------------------------------------------------------------------------
  1  \w     -5.00  25.00   1.00    1.00    --  -35.62  71.00  46.00   30
  2  \w   -102.00 -57.00   1.00    1.00    --  -35.62-150.00  44.00   45
  3  \w     69.00 130.00   1.00    3.39    --  107.12 -71.00 -84.00   61
  4  \w     62.00  88.00   1.00    3.39    --  107.12 -50.00  76.00   26
  5  \w    119.00 145.00   1.00    3.39    --  107.12  71.00  46.00   26
  6  \w    117.00 161.00   1.00    3.39    --  107.12  50.00-137.00   44
  7  \w     40.00 115.00   1.00    3.39    --  107.12-123.00-153.00   75
  8  \w   -103.00 -43.00   1.00    1.00    --  -35.62 -57.00  90.00   60
  9  \w    -60.00 -35.00   1.00    1.00    --  -35.62-178.00 -90.00   25
 10  \w   -108.00 -77.00   1.00    1.00    --  -35.62-178.00 -90.00   31
 11  \w     10.00  74.00   1.00    1.00    --   35.62 -99.00 -90.00   64
 12  \w    101.00 175.00   1.00    3.39    --  107.12 111.00-120.00   74
 13  \w     38.00 109.00   1.00    3.39    --  107.12 -95.00  60.00   71
 14  \w     78.00 110.00   1.00    3.39    --  107.12 -95.00-120.00   32
;
_diffrn_measurement_device 'four-circle diffractometer'
_diffrn_measurement_device_type 'SuperNova, Dual, Cu at home/near, EosS2'
_diffrn_measurement_method '\w scans'
_diffrn_orient_matrix_type 'CrysAlisPro convention (1999,Acta A55,543-557)'
_diffrn_orient_matrix_UB_11 -0.0392784000
_diffrn_orient_matrix_UB_12 0.0534796000
_diffrn_orient_matrix_UB_13 -0.0614124000
_diffrn_orient_matrix_UB_21 -0.0948599000
_diffrn_orient_matrix_UB_22 -0.0302646000
_diffrn_orient_matrix_UB_23 0.0204616000
_diffrn_orient_matrix_UB_31 -0.0096841000
_diffrn_orient_matrix_UB_32 0.0804180000
_diffrn_orient_matrix_UB_33 0.0482634000
_diffrn_radiation_monochromator mirror
_diffrn_radiation_probe x-ray
_diffrn_radiation_type 'Cu K\a'
_diffrn_radiation_wavelength 1.54184
_diffrn_reflns_av_R_equivalents 0.0404
_diffrn_reflns_av_unetI/netI 0.0550
_diffrn_reflns_Laue_measured_fraction_full 0.996
_diffrn_reflns_Laue_measured_fraction_max 0.977
_diffrn_reflns_limit_h_max 18
_diffrn_reflns_limit_h_min -18
_diffrn_reflns_limit_k_max 18
_diffrn_reflns_limit_k_min -12
_diffrn_reflns_limit_l_max 23
_diffrn_reflns_limit_l_min -13
_diffrn_reflns_number 13129
_diffrn_reflns_point_group_measured_fraction_full 0.910
_diffrn_reflns_point_group_measured_fraction_max 0.884
_diffrn_reflns_theta_full 67.684
_diffrn_reflns_theta_max 71.536
_diffrn_reflns_theta_min 3.715
_diffrn_source 'micro-focus sealed X-ray tube'
_diffrn_source_type 'SuperNova (Cu) X-ray Source'
_exptl_absorpt_coefficient_mu 3.011
_exptl_absorpt_correction_T_max 1.00000
_exptl_absorpt_correction_T_min 0.20770
_exptl_absorpt_correction_type multi-scan
_exptl_absorpt_process_details
;
CrysAlisPro 1.171.40.53 (Rigaku Oxford Diffraction, 2019)
Empirical absorption correction using spherical harmonics,
 implemented in SCALE3 ABSPACK scaling algorithm.
;
_exptl_crystal_colour colorless
_exptl_crystal_density_diffrn 1.385
_exptl_crystal_description block
_exptl_crystal_F_000 1872
_exptl_crystal_size_max 0.13
_exptl_crystal_size_mid 0.1
_exptl_crystal_size_min 0.09
_refine_diff_density_max 0.417
_refine_diff_density_min -0.481
_refine_diff_density_rms 0.080
_refine_ls_abs_structure_details
;
 Flack x determined using 1918 quotients [(I+)-(I-)]/[(I+)+(I-)]
 (Parsons, Flack and Wagner, Acta Cryst. B69 (2013) 249-259).
;
_refine_ls_abs_structure_Flack 0.44(2)
_refine_ls_extinction_method none
_refine_ls_goodness_of_fit_ref 1.029
_refine_ls_hydrogen_treatment constr
_refine_ls_matrix_type full
_refine_ls_number_parameters 544
_refine_ls_number_reflns 7494
_refine_ls_number_restraints 2
_refine_ls_restrained_S_all 1.034
_refine_ls_R_factor_all 0.0861
_refine_ls_R_factor_gt 0.0769
_refine_ls_shift/su_max 0.001
_refine_ls_shift/su_mean 0.000
_refine_ls_structure_factor_coef Fsqd
_refine_ls_weighting_details 'w=1/[\s^2^(Fo^2^)+(0.1556P)^2^] where P=(Fo^2^+2Fc^2^)/3'
_refine_ls_weighting_scheme calc
_refine_ls_wR_factor_gt 0.2086
_refine_ls_wR_factor_ref 0.2268
_reflns_Friedel_coverage 0.632
_reflns_Friedel_fraction_full 0.803
_reflns_Friedel_fraction_max 0.768
_reflns_number_gt 6247
_reflns_number_total 7494
_reflns_threshold_expression 'I > 2\s(I)'
_cod_data_source_file d1cc00600b2.cif
_cod_data_source_block sjw-20200721
_cod_depositor_comments 'Adding full bibliography for 7128134--7128140.cif.'
_cod_database_code 7128136
_shelx_shelxl_version_number 2018/3
_chemical_oxdiff_formula 'C1 H1 O1 N1'
_shelx_space_group_comment
;
The symmetry employed for this shelxl refinement is uniquely defined
by the following loop, which should always be used as a source of
symmetry information in preference to the above space-group names.
They are only intended as comments.
;
_shelx_estimated_absorpt_t_max 0.773
_shelx_estimated_absorpt_t_min 0.696
_reflns_odcompleteness_completeness 99.63
_reflns_odcompleteness_iscentric 1
_reflns_odcompleteness_theta 66.97
_olex2_refinement_description
;
1. Fixed Uiso
 At 1.2 times of:
  All C(H) groups, All C(H,H) groups
 At 1.5 times of:
  All C(H,H,H) groups
2. Restrained distances
 C16-C17
 1.51 with sigma of 0.02
 C36-C37
 1.5 with sigma of 0.02
3.a Ternary CH refined with riding coordinates:
 C34(H34), C14(H14), C7(H7), C27(H27)
3.b Secondary CH2 refined with riding coordinates:
 C18(H18A,H18B), C39(H39A,H39B), C16(H16A,H16B), C36(H36A,H36B)
3.c Me refined with riding coordinates:
 C17(H17A,H17B,H17C)
3.d Aromatic/amide H refined with riding coordinates:
 C2(H2), C25(H25), C6(H6), C23(H23), C22(H22), C5(H5), C29(H29), C13(H13),
 C12(H12), C10(H10), C11(H11), C30(H30), C31(H31), C32(H32)
3.e Idealised Me refined as rotating group:
 C19(H19A,H19B,H19C), C40(H40A,H40B,H40C), C37(H37A,H37B,H37C)
;
_olex2_submission_special_instructions 'No special instructions were received'
_oxdiff_exptl_absorpt_empirical_details
;
Empirical correction (ABSPACK) includes:
- Absorption correction using spherical harmonics
- Frame scaling
;
_oxdiff_exptl_absorpt_empirical_full_max 3.140
_oxdiff_exptl_absorpt_empirical_full_min 0.497

loop_
_space_group_symop_operation_xyz
'x, y, z'
'-x+1/2, -y, z+1/2'
'-x, y+1/2, -z+1/2'
'x+1/2, -y+1/2, -z'

loop_
_atom_site_label
_atom_site_type_symbol
_atom_site_fract_x
_atom_site_fract_y
_atom_site_fract_z
_atom_site_U_iso_or_equiv
_atom_site_adp_type
_atom_site_occupancy
_atom_site_site_symmetry_order
_atom_site_calc_flag
_atom_site_refinement_flags_posn
_atom_site_refinement_flags_adp
_atom_site_refinement_flags_occupancy
_atom_site_disorder_assembly
_atom_site_disorder_group
Cl4 Cl -0.61380(8) -0.12848(6) -0.59751(6) 0.0815(3) Uani 1 1 d . . . . .
Cl3 Cl -0.62888(9) -0.30037(8) -0.68954(4) 0.0826(3) Uani 1 1 d . . . . .
Cl1 Cl -0.34266(8) -0.30429(7) -0.49080(4) 0.0772(3) Uani 1 1 d . . . . .
Cl2 Cl -0.36350(10) -0.12945(6) -0.40246(7) 0.0905(3) Uani 1 1 d . . . . .
O3 O -0.36377(14) -0.54672(13) -0.30548(10) 0.0457(5) Uani 1 1 d . . . . .
O6 O -0.62053(14) -0.54693(12) -0.50808(9) 0.0452(5) Uani 1 1 d . . . . .
O5 O -0.26722(16) -0.67096(17) -0.23370(11) 0.0590(6) Uani 1 1 d . . . . .
O7 O -0.72614(18) -0.67100(17) -0.43607(13) 0.0651(7) Uani 1 1 d . . . . .
N4 N -0.62877(17) -0.48538(17) -0.39561(11) 0.0454(6) Uani 1 1 d . . . . .
O2 O -0.3904(2) -0.64334(19) -0.41896(12) 0.0748(8) Uani 1 1 d . . . . .
N1 N -0.34942(19) -0.48140(18) -0.19413(11) 0.0510(6) Uani 1 1 d . . . . .
O10 O -0.6125(3) -0.76724(17) -0.55380(15) 0.0826(10) Uani 1 1 d . . . . .
O8 O -0.5977(2) -0.7181(2) -0.39014(15) 0.0892(9) Uani 1 1 d . . . . .
O1 O -0.3904(3) -0.76425(17) -0.35242(14) 0.0793(9) Uani 1 1 d . . . . .
C26 C -0.6121(2) -0.3063(2) -0.60062(15) 0.0521(7) Uani 1 1 d . . . . .
O9 O -0.6135(3) -0.6487(2) -0.61990(13) 0.0937(12) Uani 1 1 d . . . . .
N5 N -0.5825(2) -0.5106(2) -0.33701(13) 0.0672(8) Uani 1 1 d . . . . .
O4 O -0.3962(2) -0.7237(2) -0.19321(15) 0.0971(9) Uani 1 1 d . . . . .
C34 C -0.5914(2) -0.63375(19) -0.49592(14) 0.0464(7) Uani 1 1 d . . . . .
H34 H -0.526864 -0.632752 -0.486820 0.056 Uiso 1 1 calc R U . . .
C3 C -0.3613(2) -0.3067(2) -0.40195(15) 0.0490(7) Uani 1 1 d . . . . .
C2 C -0.3686(2) -0.38927(19) -0.36878(14) 0.0457(7) Uani 1 1 d . . . . .
H2 H -0.363712 -0.440882 -0.394588 0.055 Uiso 1 1 calc R U . . .
C8 C -0.2614(2) -0.4647(2) -0.17883(15) 0.0547(8) Uani 1 1 d . . . . .
C14 C -0.3998(2) -0.6307(2) -0.29349(14) 0.0470(7) Uani 1 1 d . . . . .
H14 H -0.463543 -0.624112 -0.282410 0.056 Uiso 1 1 calc R U . . .
C24 C -0.59343(19) -0.39496(18) -0.49696(13) 0.0423(6) Uani 1 1 d . . . . .
C1 C -0.38315(19) -0.39214(19) -0.29722(13) 0.0437(6) Uani 1 1 d . . . . .
C7 C -0.3958(2) -0.4799(2) -0.26186(13) 0.0458(7) Uani 1 1 d . . . . .
H7 H -0.459836 -0.489220 -0.253826 0.055 Uiso 1 1 calc R U . . .
C38 C -0.6378(2) -0.6798(2) -0.43484(16) 0.0538(8) Uani 1 1 d . . . . .
C27 C -0.58370(19) -0.48366(19) -0.46230(14) 0.0435(6) Uani 1 1 d . . . . .
H27 H -0.520015 -0.496314 -0.455253 0.052 Uiso 1 1 calc R U . . .
C25 C -0.6058(2) -0.3886(2) -0.56930(14) 0.0486(7) Uani 1 1 d . . . . .
H25 H -0.609790 -0.439210 -0.596449 0.058 Uiso 1 1 calc R U . . .
C6 C -0.3924(2) -0.3146(2) -0.25974(15) 0.0533(8) Uani 1 1 d . . . . .
H6 H -0.404228 -0.316868 -0.211921 0.064 Uiso 1 1 calc R U . . .
C28 C -0.7168(2) -0.4679(2) -0.37891(15) 0.0484(7) Uani 1 1 d . . . . .
C15 C -0.3917(2) -0.6796(2) -0.36286(16) 0.0547(8) Uani 1 1 d . . . . .
N6 N -0.6362(3) -0.5094(2) -0.28426(14) 0.0813(11) Uani 1 1 d . . . . .
C20 C -0.3554(2) -0.6812(2) -0.23417(15) 0.0529(8) Uani 1 1 d . . . . .
C23 C -0.5863(2) -0.3187(2) -0.45730(16) 0.0529(8) Uani 1 1 d . . . . .
H23 H -0.577316 -0.322775 -0.409177 0.063 Uiso 1 1 calc R U . . .
C22 C -0.5924(2) -0.2371(2) -0.48825(18) 0.0566(8) Uani 1 1 d . . . . .
H22 H -0.587765 -0.186428 -0.461282 0.068 Uiso 1 1 calc R U . . .
C33 C -0.7195(3) -0.4834(3) -0.30662(17) 0.0679(10) Uani 1 1 d . . . . .
C9 C -0.2572(3) -0.4834(3) -0.10708(18) 0.0770(12) Uani 1 1 d . . . . .
N2 N -0.3944(3) -0.5079(3) -0.13579(15) 0.0836(11) Uani 1 1 d . . . . .
C5 C -0.3845(2) -0.2347(2) -0.29211(18) 0.0575(8) Uani 1 1 d . . . . .
H5 H -0.389082 -0.183167 -0.266200 0.069 Uiso 1 1 calc R U . . .
C35 C -0.6080(3) -0.6837(2) -0.56426(16) 0.0574(8) Uani 1 1 d . . . . .
C21 C -0.6055(2) -0.2314(2) -0.56047(19) 0.0554(8) Uani 1 1 d . . . . .
C4 C -0.3696(2) -0.2312(2) -0.36351(19) 0.0542(8) Uani 1 1 d . . . . .
N3 N -0.3388(4) -0.5092(3) -0.08369(16) 0.1017(15) Uani 1 1 d . . . . .
C29 C -0.7897(2) -0.4416(3) -0.4182(2) 0.0674(10) Uani 1 1 d . . . . .
H29 H -0.785756 -0.430931 -0.466068 0.081 Uiso 1 1 calc R U . . .
C13 C -0.1899(2) -0.4365(3) -0.2180(2) 0.0671(10) Uani 1 1 d . . . . .
H13 H -0.194916 -0.423632 -0.265445 0.081 Uiso 1 1 calc R U . . .
C18 C -0.2209(3) -0.7152(3) -0.1768(2) 0.0787(12) Uani 1 1 d . . . . .
H18A H -0.231969 -0.777881 -0.179025 0.094 Uiso 1 1 calc R U . . .
H18B H -0.242449 -0.693542 -0.132086 0.094 Uiso 1 1 calc R U . . .
C39 C -0.7747(3) -0.7137(3) -0.3783(2) 0.0821(12) Uani 1 1 d . . . . .
H39A H -0.763846 -0.776573 -0.378983 0.098 Uiso 1 1 calc R U . . .
H39B H -0.754287 -0.690729 -0.333651 0.098 Uiso 1 1 calc R U . . .
C12 C -0.1093(3) -0.4283(4) -0.1817(3) 0.0959(16) Uani 1 1 d . . . . .
H12 H -0.058491 -0.410324 -0.205938 0.115 Uiso 1 1 calc R U . . .
C19 C -0.1251(3) -0.6978(4) -0.1835(3) 0.0951(15) Uani 1 1 d . . . . .
H19A H -0.104321 -0.719292 -0.227939 0.143 Uiso 1 1 calc R U . . .
H19B H -0.093541 -0.727083 -0.146451 0.143 Uiso 1 1 calc R U . . .
H19C H -0.114612 -0.635717 -0.180602 0.143 Uiso 1 1 calc R U . . .
C40 C -0.8680(4) -0.6965(4) -0.3870(3) 0.1072(17) Uani 1 1 d . . . . .
H40A H -0.888902 -0.724408 -0.429042 0.161 Uiso 1 1 calc R U . . .
H40B H -0.877515 -0.634268 -0.390305 0.161 Uiso 1 1 calc R U . . .
H40C H -0.900342 -0.719261 -0.347477 0.161 Uiso 1 1 calc R U . . .
C10 C -0.1745(4) -0.4731(3) -0.0720(2) 0.1040(14) Uani 1 1 d . . . . .
H10 H -0.169241 -0.484166 -0.024262 0.125 Uiso 1 1 calc R U . . .
C11 C -0.1025(4) -0.4462(3) -0.1108(3) 0.1053(14) Uani 1 1 d . . . . .
H11 H -0.047352 -0.439668 -0.088865 0.126 Uiso 1 1 calc R U . . .
C16 C -0.3904(6) -0.8180(3) -0.4152(3) 0.117(2) Uani 1 1 d D . . . .
H16A H -0.448788 -0.815220 -0.437345 0.141 Uiso 1 1 calc R U . . .
H16B H -0.346508 -0.795541 -0.448066 0.141 Uiso 1 1 calc R U . . .
C36 C -0.6304(5) -0.8212(3) -0.6158(3) 0.119(2) Uani 1 1 d D . . . .
H36A H -0.686747 -0.803964 -0.636988 0.142 Uiso 1 1 calc R U . . .
H36B H -0.583205 -0.813352 -0.650153 0.142 Uiso 1 1 calc R U . . .
C17 C -0.3704(9) -0.9041(4) -0.3990(5) 0.194(5) Uani 1 1 d D . . . .
H17A H -0.370713 -0.938787 -0.441000 0.291 Uiso 1 1 calc R U . . .
H17B H -0.312310 -0.906954 -0.377640 0.291 Uiso 1 1 calc R U . . .
H17C H -0.414410 -0.926598 -0.366939 0.291 Uiso 1 1 calc R U . . .
C37 C -0.6342(9) -0.9083(3) -0.5948(5) 0.219(5) Uani 1 1 d D . . . .
H37A H -0.621891 -0.945704 -0.634193 0.329 Uiso 1 1 calc R U . . .
H37B H -0.692915 -0.921045 -0.577000 0.329 Uiso 1 1 calc R U . . .
H37C H -0.590609 -0.918526 -0.558826 0.329 Uiso 1 1 calc R U . . .
C30 C -0.8685(3) -0.4322(4) -0.3817(4) 0.1035(18) Uani 1 1 d . . . . .
H30 H -0.920210 -0.415965 -0.405455 0.124 Uiso 1 1 calc R U . . .
C31 C -0.8721(3) -0.4467(4) -0.3086(3) 0.1165(17) Uani 1 1 d . . . . .
H31 H -0.926070 -0.437316 -0.285565 0.140 Uiso 1 1 calc R U . . .
C32 C -0.8016(4) -0.4733(3) -0.2711(2) 0.1060(15) Uani 1 1 d . . . . .
H32 H -0.806505 -0.484709 -0.223327 0.127 Uiso 1 1 calc R U . . .

loop_
_atom_site_aniso_label
_atom_site_aniso_U_11
_atom_site_aniso_U_22
_atom_site_aniso_U_33
_atom_site_aniso_U_23
_atom_site_aniso_U_13
_atom_site_aniso_U_12
Cl4 0.0903(6) 0.0570(4) 0.0973(6) 0.0248(4) -0.0034(6) -0.0061(5)
Cl3 0.1107(7) 0.0918(6) 0.0452(3) 0.0205(4) -0.0126(4) -0.0120(6)
Cl1 0.1071(7) 0.0836(5) 0.0408(3) 0.0115(4) 0.0136(4) 0.0082(6)
Cl2 0.1232(8) 0.0575(4) 0.0908(6) 0.0177(4) 0.0200(7) 0.0087(6)
O3 0.0528(9) 0.0492(9) 0.0350(8) 0.0025(8) -0.0007(8) -0.0030(9)
O6 0.0593(10) 0.0428(9) 0.0334(8) 0.0034(7) -0.0076(8) -0.0020(9)
O5 0.0587(11) 0.0735(14) 0.0449(10) 0.0145(10) -0.0118(10) 0.0032(12)
O7 0.0706(13) 0.0687(13) 0.0560(11) 0.0195(11) 0.0034(11) -0.0116(12)
N4 0.0524(11) 0.0573(12) 0.0264(8) 0.0053(9) -0.0055(9) 0.0066(11)
O2 0.1034(19) 0.0842(15) 0.0369(9) 0.0044(11) -0.0092(12) -0.0164(16)
N1 0.0649(13) 0.0614(13) 0.0267(9) 0.0053(10) -0.0025(10) -0.0120(13)
O10 0.131(3) 0.0555(12) 0.0613(13) -0.0134(11) -0.0065(17) 0.0034(17)
O8 0.0913(18) 0.1126(19) 0.0637(12) 0.0474(12) -0.0087(14) 0.0015(17)
O1 0.123(2) 0.0577(13) 0.0574(13) -0.0063(11) -0.0158(16) 0.0062(16)
C26 0.0561(14) 0.0579(15) 0.0423(12) 0.0126(12) 0.0013(13) -0.0056(15)
O9 0.157(3) 0.0888(18) 0.0355(10) -0.0033(12) -0.0082(16) -0.001(2)
N5 0.0854(18) 0.0781(18) 0.0381(11) 0.0093(12) -0.0236(12) 0.0130(17)
O4 0.0809(17) 0.132(2) 0.0789(14) 0.0646(13) -0.0070(15) -0.0151(18)
C34 0.0566(14) 0.0461(13) 0.0366(11) 0.0017(11) -0.0015(12) 0.0035(13)
C3 0.0544(13) 0.0531(14) 0.0395(12) 0.0033(12) 0.0018(12) 0.0072(13)
C2 0.0525(13) 0.0500(14) 0.0345(11) -0.0022(11) -0.0050(11) -0.0020(13)
C8 0.0729(17) 0.0564(16) 0.0349(11) -0.0009(12) -0.0181(13) -0.0041(15)
C14 0.0531(13) 0.0542(14) 0.0337(11) 0.0062(11) -0.0058(12) -0.0053(14)
C24 0.0471(12) 0.0479(13) 0.0319(10) -0.0005(10) 0.0028(11) -0.0046(12)
C1 0.0474(12) 0.0531(14) 0.0305(10) 0.0020(11) -0.0035(11) -0.0014(13)
C7 0.0498(13) 0.0580(15) 0.0296(10) -0.0002(11) -0.0033(11) 0.0002(13)
C38 0.0667(17) 0.0553(15) 0.0395(12) 0.0055(12) -0.0023(13) -0.0033(15)
C27 0.0464(12) 0.0495(13) 0.0347(11) -0.0004(11) -0.0036(11) -0.0009(12)
C25 0.0581(15) 0.0532(14) 0.0344(11) 0.0032(11) -0.0019(12) -0.0005(14)
C6 0.0653(16) 0.0605(16) 0.0343(12) -0.0064(12) 0.0022(13) 0.0088(16)
C28 0.0536(14) 0.0521(14) 0.0397(12) -0.0017(12) 0.0057(12) 0.0046(13)
C15 0.0649(16) 0.0589(15) 0.0402(12) 0.0000(13) -0.0109(13) -0.0038(16)
N6 0.123(3) 0.090(2) 0.0311(11) 0.0061(14) 0.0024(16) 0.020(2)
C20 0.0612(15) 0.0605(16) 0.0368(12) 0.0075(12) -0.0041(13) -0.0033(15)
C23 0.0615(15) 0.0537(15) 0.0435(13) -0.0063(12) -0.0016(13) -0.0005(15)
C22 0.0652(17) 0.0459(14) 0.0588(16) -0.0102(13) 0.0015(16) -0.0035(14)
C33 0.096(2) 0.0662(19) 0.0416(14) 0.0010(15) 0.0192(16) -0.007(2)
C9 0.119(3) 0.067(2) 0.0446(14) 0.0102(15) -0.0294(18) -0.014(2)
N2 0.110(2) 0.106(2) 0.0346(11) 0.0120(14) 0.0042(15) -0.038(2)
C5 0.0672(17) 0.0534(15) 0.0519(15) -0.0093(13) 0.0047(15) 0.0053(16)
C35 0.0711(18) 0.0585(16) 0.0427(13) -0.0032(13) -0.0020(14) -0.0004(17)
C21 0.0517(14) 0.0555(15) 0.0590(16) 0.0067(14) 0.0050(14) -0.0008(14)
C4 0.0493(13) 0.0557(16) 0.0576(15) 0.0039(14) 0.0032(14) 0.0035(14)
N3 0.142(3) 0.127(3) 0.0357(12) 0.0167(17) -0.0142(19) -0.037(3)
C29 0.0475(15) 0.082(2) 0.073(2) -0.003(2) 0.0036(16) 0.0046(17)
C13 0.0579(16) 0.084(2) 0.0596(17) -0.0035(18) -0.0094(16) -0.0019(19)
C18 0.080(2) 0.094(3) 0.0621(18) 0.0222(19) -0.0219(17) 0.018(2)
C39 0.090(2) 0.090(3) 0.0667(19) 0.0241(19) 0.014(2) -0.019(2)
C12 0.070(2) 0.100(3) 0.118(4) -0.025(3) -0.026(3) 0.008(2)
C19 0.076(2) 0.119(4) 0.091(3) 0.024(3) -0.024(2) 0.009(3)
C40 0.095(3) 0.129(4) 0.097(3) 0.037(3) 0.030(3) 0.005(3)
C10 0.148(3) 0.087(3) 0.0772(19) 0.016(2) -0.0718(19) -0.026(3)
C11 0.114(3) 0.080(3) 0.122(3) -0.014(3) -0.074(2) -0.002(3)
C16 0.195(7) 0.072(2) 0.085(3) -0.027(2) -0.012(4) 0.002(4)
C36 0.154(5) 0.090(2) 0.112(3) -0.060(2) -0.030(4) 0.016(3)
C17 0.379(15) 0.073(3) 0.129(6) -0.019(4) 0.024(9) -0.005(7)
C37 0.422(15) 0.065(3) 0.171(6) -0.024(4) -0.097(8) -0.026(6)
C30 0.0600(19) 0.113(4) 0.138(4) -0.020(4) 0.026(3) 0.003(3)
C31 0.092(2) 0.101(3) 0.157(4) -0.011(3) 0.076(2) -0.007(3)
C32 0.138(3) 0.091(3) 0.090(2) -0.011(2) 0.074(2) -0.009(3)

loop_
_atom_type_symbol
_atom_type_description
_atom_type_scat_dispersion_real
_atom_type_scat_dispersion_imag
_atom_type_scat_source
C C 0.0181 0.0091 'International Tables Vol C Tables 4.2.6.8 and 6.1.1.4'
H H 0.0000 0.0000 'International Tables Vol C Tables 4.2.6.8 and 6.1.1.4'
Cl Cl 0.3639 0.7018 'International Tables Vol C Tables 4.2.6.8 and 6.1.1.4'
N N 0.0311 0.0180 'International Tables Vol C Tables 4.2.6.8 and 6.1.1.4'
O O 0.0492 0.0322 'International Tables Vol C Tables 4.2.6.8 and 6.1.1.4'

loop_
_geom_angle_atom_site_label_1
_geom_angle_atom_site_label_2
_geom_angle_atom_site_label_3
_geom_angle
_geom_angle_site_symmetry_1
_geom_angle_site_symmetry_3
_geom_angle_publ_flag
C7 O3 C14 115.7(2) . . ?
C34 O6 C27 114.7(2) . . ?
C20 O5 C18 115.1(3) . . ?
C38 O7 C39 115.6(3) . . ?
N5 N4 C27 119.4(3) . . ?
N5 N4 C28 110.3(2) . . ?
C28 N4 C27 130.3(2) . . ?
C8 N1 C7 129.6(2) . . ?
N2 N1 C8 110.8(3) . . ?
N2 N1 C7 119.5(3) . . ?
C35 O10 C36 116.0(3) . . ?
C15 O1 C16 115.6(3) . . ?
C25 C26 Cl3 118.8(2) . . ?
C21 C26 Cl3 121.2(3) . . ?
C21 C26 C25 120.1(3) . . ?
N6 N5 N4 108.6(3) . . ?
O6 C34 H34 108.6 . . ?
O6 C34 C38 114.6(3) . . ?
O6 C34 C35 106.0(2) . . ?
C38 C34 H34 108.6 . . ?
C38 C34 C35 110.4(3) . . ?
C35 C34 H34 108.6 . . ?
C2 C3 Cl1 118.3(2) . . ?
C4 C3 Cl1 121.6(2) . . ?
C4 C3 C2 120.0(3) . . ?
C3 C2 H2 120.6 . . ?
C1 C2 C3 118.9(3) . . ?
C1 C2 H2 120.6 . . ?
N1 C8 C9 102.3(3) . . ?
N1 C8 C13 133.5(3) . . ?
C13 C8 C9 124.1(4) . . ?
O3 C14 H14 108.4 . . ?
O3 C14 C15 105.8(2) . . ?
O3 C14 C20 114.4(2) . . ?
C15 C14 H14 108.4 . . ?
C20 C14 H14 108.4 . . ?
C20 C14 C15 111.4(3) . . ?
C25 C24 C27 120.5(2) . . ?
C23 C24 C27 120.1(2) . . ?
C23 C24 C25 119.4(3) . . ?
C2 C1 C7 119.3(3) . . ?
C2 C1 C6 119.8(3) . . ?
C6 C1 C7 120.7(2) . . ?
O3 C7 N1 110.6(2) . . ?
O3 C7 C1 109.6(2) . . ?
O3 C7 H7 108.7 . . ?
N1 C7 C1 110.5(2) . . ?
N1 C7 H7 108.7 . . ?
C1 C7 H7 108.7 . . ?
O7 C38 C34 113.0(3) . . ?
O8 C38 O7 124.1(3) . . ?
O8 C38 C34 122.8(3) . . ?
O6 C27 N4 110.6(2) . . ?
O6 C27 C24 107.5(2) . . ?
O6 C27 H27 109.2 . . ?
N4 C27 C24 111.0(2) . . ?
N4 C27 H27 109.2 . . ?
C24 C27 H27 109.2 . . ?
C26 C25 C24 119.7(3) . . ?
C26 C25 H25 120.1 . . ?
C24 C25 H25 120.1 . . ?
C1 C6 H6 119.5 . . ?
C5 C6 C1 121.0(3) . . ?
C5 C6 H6 119.5 . . ?
N4 C28 C33 102.9(3) . . ?
N4 C28 C29 133.0(3) . . ?
C29 C28 C33 124.1(3) . . ?
O2 C15 O1 126.0(3) . . ?
O2 C15 C14 123.3(3) . . ?
O1 C15 C14 110.6(3) . . ?
N5 N6 C33 109.0(3) . . ?
O5 C20 C14 112.3(3) . . ?
O4 C20 O5 124.8(3) . . ?
O4 C20 C14 122.9(3) . . ?
C24 C23 H23 119.5 . . ?
C22 C23 C24 120.9(3) . . ?
C22 C23 H23 119.5 . . ?
C23 C22 H22 120.4 . . ?
C23 C22 C21 119.3(3) . . ?
C21 C22 H22 120.4 . . ?
C28 C33 C32 118.8(4) . . ?
N6 C33 C28 109.2(3) . . ?
N6 C33 C32 132.0(4) . . ?
C8 C9 C10 118.6(4) . . ?
N3 C9 C8 109.9(4) . . ?
N3 C9 C10 131.5(4) . . ?
N3 N2 N1 108.4(4) . . ?
C6 C5 H5 120.2 . . ?
C6 C5 C4 119.6(3) . . ?
C4 C5 H5 120.2 . . ?
O10 C35 C34 111.5(3) . . ?
O9 C35 O10 125.2(3) . . ?
O9 C35 C34 123.2(3) . . ?
C26 C21 Cl4 121.3(3) . . ?
C26 C21 C22 120.6(3) . . ?
C22 C21 Cl4 118.1(3) . . ?
C3 C4 Cl2 121.3(3) . . ?
C3 C4 C5 120.6(3) . . ?
C5 C4 Cl2 118.0(3) . . ?
N2 N3 C9 108.6(3) . . ?
C28 C29 H29 122.3 . . ?
C30 C29 C28 115.5(4) . . ?
C30 C29 H29 122.3 . . ?
C8 C13 H13 122.3 . . ?
C8 C13 C12 115.5(4) . . ?
C12 C13 H13 122.3 . . ?
O5 C18 H18A 110.0 . . ?
O5 C18 H18B 110.0 . . ?
O5 C18 C19 108.5(4) . . ?
H18A C18 H18B 108.4 . . ?
C19 C18 H18A 110.0 . . ?
C19 C18 H18B 110.0 . . ?
O7 C39 H39A 110.1 . . ?
O7 C39 H39B 110.1 . . ?
H39A C39 H39B 108.4 . . ?
C40 C39 O7 108.2(4) . . ?
C40 C39 H39A 110.1 . . ?
C40 C39 H39B 110.1 . . ?
C13 C12 H12 119.0 . . ?
C11 C12 C13 122.0(5) . . ?
C11 C12 H12 119.0 . . ?
C18 C19 H19A 109.5 . . ?
C18 C19 H19B 109.5 . . ?
C18 C19 H19C 109.5 . . ?
H19A C19 H19B 109.5 . . ?
H19A C19 H19C 109.5 . . ?
H19B C19 H19C 109.5 . . ?
C39 C40 H40A 109.5 . . ?
C39 C40 H40B 109.5 . . ?
C39 C40 H40C 109.5 . . ?
H40A C40 H40B 109.5 . . ?
H40A C40 H40C 109.5 . . ?
H40B C40 H40C 109.5 . . ?
C9 C10 H10 121.2 . . ?
C11 C10 C9 117.6(4) . . ?
C11 C10 H10 121.2 . . ?
C12 C11 H11 119.0 . . ?
C10 C11 C12 122.0(5) . . ?
C10 C11 H11 119.0 . . ?
O1 C16 H16A 109.5 . . ?
O1 C16 H16B 109.5 . . ?
H16A C16 H16B 108.1 . . ?
C17 C16 O1 110.5(5) . . ?
C17 C16 H16A 109.5 . . ?
C17 C16 H16B 109.5 . . ?
O10 C36 H36A 110.1 . . ?
O10 C36 H36B 110.1 . . ?
H36A C36 H36B 108.4 . . ?
C37 C36 O10 108.1(5) . . ?
C37 C36 H36A 110.1 . . ?
C37 C36 H36B 110.1 . . ?
C16 C17 H17A 109.5 . . ?
C16 C17 H17B 109.5 . . ?
C16 C17 H17C 109.5 . . ?
H17A C17 H17B 109.5 . . ?
H17A C17 H17C 109.5 . . ?
H17B C17 H17C 109.5 . . ?
C36 C37 H37A 109.5 . . ?
C36 C37 H37B 109.5 . . ?
C36 C37 H37C 109.5 . . ?
H37A C37 H37B 109.5 . . ?
H37A C37 H37C 109.5 . . ?
H37B C37 H37C 109.5 . . ?
C29 C30 H30 119.5 . . ?
C29 C30 C31 121.1(5) . . ?
C31 C30 H30 119.5 . . ?
C30 C31 H31 118.4 . . ?
C32 C31 C30 123.1(5) . . ?
C32 C31 H31 118.4 . . ?
C33 C32 H32 121.3 . . ?
C31 C32 C33 117.4(4) . . ?
C31 C32 H32 121.3 . . ?

loop_
_geom_bond_atom_site_label_1
_geom_bond_atom_site_label_2
_geom_bond_distance
_geom_bond_site_symmetry_2
_geom_bond_publ_flag
Cl4 C21 1.724(3) . ?
Cl3 C26 1.717(3) . ?
Cl1 C3 1.718(3) . ?
Cl2 C4 1.720(3) . ?
O3 C14 1.405(4) . ?
O3 C7 1.399(3) . ?
O6 C34 1.410(3) . ?
O6 C27 1.412(3) . ?
O5 C20 1.326(4) . ?
O5 C18 1.453(4) . ?
O7 C38 1.327(4) . ?
O7 C39 1.472(5) . ?
N4 N5 1.370(3) . ?
N4 C27 1.440(3) . ?
N4 C28 1.379(4) . ?
O2 C15 1.204(4) . ?
N1 C8 1.371(4) . ?
N1 C7 1.466(3) . ?
N1 N2 1.362(4) . ?
O10 C35 1.289(4) . ?
O10 C36 1.465(6) . ?
O8 C38 1.194(4) . ?
O1 C15 1.304(4) . ?
O1 C16 1.451(5) . ?
C26 C25 1.392(4) . ?
C26 C21 1.376(5) . ?
O9 C35 1.191(4) . ?
N5 N6 1.288(5) . ?
O4 C20 1.184(4) . ?
C34 H34 0.9800 . ?
C34 C38 1.526(4) . ?
C34 C35 1.530(4) . ?
C3 C2 1.411(4) . ?
C3 C4 1.370(5) . ?
C2 H2 0.9300 . ?
C2 C1 1.383(4) . ?
C8 C9 1.400(4) . ?
C8 C13 1.372(5) . ?
C14 H14 0.9800 . ?
C14 C15 1.524(4) . ?
C14 C20 1.521(4) . ?
C24 C27 1.510(4) . ?
C24 C25 1.396(4) . ?
C24 C23 1.390(4) . ?
C1 C7 1.508(4) . ?
C1 C6 1.387(4) . ?
C7 H7 0.9800 . ?
C27 H27 0.9800 . ?
C25 H25 0.9300 . ?
C6 H6 0.9300 . ?
C6 C5 1.368(5) . ?
C28 C33 1.400(4) . ?
C28 C29 1.381(5) . ?
N6 C33 1.373(6) . ?
C23 H23 0.9300 . ?
C23 C22 1.378(5) . ?
C22 H22 0.9300 . ?
C22 C21 1.395(5) . ?
C33 C32 1.410(6) . ?
C9 N3 1.356(7) . ?
C9 C10 1.414(7) . ?
N2 N3 1.295(5) . ?
C5 H5 0.9300 . ?
C5 C4 1.382(5) . ?
C29 H29 0.9300 . ?
C29 C30 1.375(6) . ?
C13 H13 0.9300 . ?
C13 C12 1.395(6) . ?
C18 H18A 0.9700 . ?
C18 H18B 0.9700 . ?
C18 C19 1.460(6) . ?
C39 H39A 0.9700 . ?
C39 H39B 0.9700 . ?
C39 C40 1.428(7) . ?
C12 H12 0.9300 . ?
C12 C11 1.383(8) . ?
C19 H19A 0.9600 . ?
C19 H19B 0.9600 . ?
C19 H19C 0.9600 . ?
C40 H40A 0.9600 . ?
C40 H40B 0.9600 . ?
C40 H40C 0.9600 . ?
C10 H10 0.9300 . ?
C10 C11 1.369(8) . ?
C11 H11 0.9300 . ?
C16 H16A 0.9700 . ?
C16 H16B 0.9700 . ?
C16 C17 1.379(8) . ?
C36 H36A 0.9700 . ?
C36 H36B 0.9700 . ?
C36 C37 1.386(7) . ?
C17 H17A 0.9600 . ?
C17 H17B 0.9600 . ?
C17 H17C 0.9600 . ?
C37 H37A 0.9600 . ?
C37 H37B 0.9600 . ?
C37 H37C 0.9600 . ?
C30 H30 0.9300 . ?
C30 C31 1.412(9) . ?
C31 H31 0.9300 . ?
C31 C32 1.337(8) . ?
C32 H32 0.9300 . ?

loop_
_geom_torsion_atom_site_label_1
_geom_torsion_atom_site_label_2
_geom_torsion_atom_site_label_3
_geom_torsion_atom_site_label_4
_geom_torsion
_geom_torsion_site_symmetry_1
_geom_torsion_site_symmetry_2
_geom_torsion_site_symmetry_3
_geom_torsion_site_symmetry_4
_geom_torsion_publ_flag
Cl3 C26 C25 C24 -179.1(2) . . . . ?
Cl3 C26 C21 Cl4 0.1(4) . . . . ?
Cl3 C26 C21 C22 179.7(3) . . . . ?
Cl1 C3 C2 C1 179.7(2) . . . . ?
Cl1 C3 C4 Cl2 1.0(4) . . . . ?
Cl1 C3 C4 C5 -180.0(3) . . . . ?
O3 C14 C15 O2 -26.9(5) . . . . ?
O3 C14 C15 O1 155.9(3) . . . . ?
O3 C14 C20 O5 -40.2(4) . . . . ?
O3 C14 C20 O4 139.0(3) . . . . ?
O6 C34 C38 O7 47.3(4) . . . . ?
O6 C34 C38 O8 -131.3(3) . . . . ?
O6 C34 C35 O10 -158.6(3) . . . . ?
O6 C34 C35 O9 23.2(5) . . . . ?
N4 N5 N6 C33 0.0(4) . . . . ?
N4 C28 C33 N6 -0.6(4) . . . . ?
N4 C28 C33 C32 -178.8(4) . . . . ?
N4 C28 C29 C30 179.0(4) . . . . ?
N1 C8 C9 N3 -0.1(4) . . . . ?
N1 C8 C9 C10 -179.8(4) . . . . ?
N1 C8 C13 C12 -179.4(4) . . . . ?
N1 N2 N3 C9 0.1(5) . . . . ?
N5 N4 C27 O6 114.5(3) . . . . ?
N5 N4 C27 C24 -126.2(3) . . . . ?
N5 N4 C28 C33 0.6(4) . . . . ?
N5 N4 C28 C29 -179.3(4) . . . . ?
N5 N6 C33 C28 0.3(5) . . . . ?
N5 N6 C33 C32 178.3(5) . . . . ?
C34 O6 C27 N4 -78.8(3) . . . . ?
C34 O6 C27 C24 159.8(2) . . . . ?
C3 C2 C1 C7 176.9(3) . . . . ?
C3 C2 C1 C6 1.6(4) . . . . ?
C2 C3 C4 Cl2 -178.5(2) . . . . ?
C2 C3 C4 C5 0.4(5) . . . . ?
C2 C1 C7 O3 17.8(4) . . . . ?
C2 C1 C7 N1 139.9(3) . . . . ?
C2 C1 C6 C5 -2.2(5) . . . . ?
C8 N1 C7 O3 66.3(4) . . . . ?
C8 N1 C7 C1 -55.2(4) . . . . ?
C8 N1 N2 N3 -0.2(5) . . . . ?
C8 C9 N3 N2 0.0(5) . . . . ?
C8 C9 C10 C11 -0.8(7) . . . . ?
C8 C13 C12 C11 -1.0(7) . . . . ?
C14 O3 C7 N1 81.2(3) . . . . ?
C14 O3 C7 C1 -156.8(2) . . . . ?
C24 C23 C22 C21 -0.2(5) . . . . ?
C1 C6 C5 C4 1.9(5) . . . . ?
C7 O3 C14 C15 154.4(2) . . . . ?
C7 O3 C14 C20 -82.7(3) . . . . ?
C7 N1 C8 C9 -175.5(3) . . . . ?
C7 N1 C8 C13 4.8(6) . . . . ?
C7 N1 N2 N3 176.0(3) . . . . ?
C7 C1 C6 C5 -177.5(3) . . . . ?
C38 O7 C39 C40 179.0(4) . . . . ?
C38 C34 C35 O10 -34.0(4) . . . . ?
C38 C34 C35 O9 147.9(4) . . . . ?
C27 O6 C34 C38 79.1(3) . . . . ?
C27 O6 C34 C35 -158.8(2) . . . . ?
C27 N4 N5 N6 -178.3(3) . . . . ?
C27 N4 C28 C33 178.2(3) . . . . ?
C27 N4 C28 C29 -1.7(6) . . . . ?
C27 C24 C25 C26 -178.2(3) . . . . ?
C27 C24 C23 C22 178.1(3) . . . . ?
C25 C26 C21 Cl4 -179.6(3) . . . . ?
C25 C26 C21 C22 0.0(5) . . . . ?
C25 C24 C27 O6 -20.6(4) . . . . ?
C25 C24 C27 N4 -141.7(3) . . . . ?
C25 C24 C23 C22 0.8(5) . . . . ?
C6 C1 C7 O3 -166.8(3) . . . . ?
C6 C1 C7 N1 -44.8(4) . . . . ?
C6 C5 C4 Cl2 178.0(3) . . . . ?
C6 C5 C4 C3 -1.0(5) . . . . ?
C28 N4 N5 N6 -0.4(4) . . . . ?
C28 N4 C27 O6 -63.0(4) . . . . ?
C28 N4 C27 C24 56.3(4) . . . . ?
C28 C33 C32 C31 -1.9(7) . . . . ?
C28 C29 C30 C31 1.5(7) . . . . ?
C15 O1 C16 C17 167.5(7) . . . . ?
C15 C14 C20 O5 79.7(3) . . . . ?
C15 C14 C20 O4 -101.1(4) . . . . ?
N6 C33 C32 C31 -179.7(5) . . . . ?
C20 O5 C18 C19 179.9(4) . . . . ?
C20 C14 C15 O2 -151.8(4) . . . . ?
C20 C14 C15 O1 31.0(4) . . . . ?
C23 C24 C27 O6 162.1(3) . . . . ?
C23 C24 C27 N4 41.0(4) . . . . ?
C23 C24 C25 C26 -0.9(5) . . . . ?
C23 C22 C21 Cl4 179.4(3) . . . . ?
C23 C22 C21 C26 -0.2(5) . . . . ?
C33 C28 C29 C30 -0.9(6) . . . . ?
C9 C8 C13 C12 1.0(6) . . . . ?
C9 C10 C11 C12 0.8(8) . . . . ?
N2 N1 C8 C9 0.2(4) . . . . ?
N2 N1 C8 C13 -179.5(4) . . . . ?
N2 N1 C7 O3 -109.1(3) . . . . ?
N2 N1 C7 C1 129.4(3) . . . . ?
C35 O10 C36 C37 -179.1(7) . . . . ?
C35 C34 C38 O7 -72.3(4) . . . . ?
C35 C34 C38 O8 109.1(4) . . . . ?
C21 C26 C25 C24 0.5(5) . . . . ?
C4 C3 C2 C1 -0.7(5) . . . . ?
N3 C9 C10 C11 179.6(5) . . . . ?
C29 C28 C33 N6 179.4(4) . . . . ?
C29 C28 C33 C32 1.1(6) . . . . ?
C29 C30 C31 C32 -2.6(9) . . . . ?
C13 C8 C9 N3 179.6(4) . . . . ?
C13 C8 C9 C10 -0.1(6) . . . . ?
C13 C12 C11 C10 0.1(8) . . . . ?
C18 O5 C20 O4 -1.2(5) . . . . ?
C18 O5 C20 C14 178.0(3) . . . . ?
C39 O7 C38 O8 -1.2(5) . . . . ?
C39 O7 C38 C34 -179.8(3) . . . . ?
C10 C9 N3 N2 179.6(5) . . . . ?
C16 O1 C15 O2 -2.1(7) . . . . ?
C16 O1 C15 C14 175.0(4) . . . . ?
C36 O10 C35 O9 -3.3(7) . . . . ?
C36 O10 C35 C34 178.6(4) . . . . ?
C30 C31 C32 C33 2.7(9) . . . . ?
